data_4100337
loop_
_publ_author_name
'Kazuhiro Takenaka'

_journal_name_full 'Journal of the American Chemical Society'
_journal_year 2005
_chemical_formula_moiety 'C26 H27 Cl N2 Pd '
_chemical_formula_sum 'C26 H27 Cl N2 Pd'
_chemical_formula_weight 509.37
_space_group_IT_number 14
_symmetry_cell_setting monoclinic
_symmetry_space_group_name_Hall '-P 2yn'
_symmetry_space_group_name_H-M 'P 1 21/n 1'
_cell_angle_alpha 90
_cell_angle_beta 113.889(2)
_cell_angle_gamma 90
_cell_formula_units_Z 8
_cell_length_a 14.139(3)
_cell_length_b 24.411(5)
_cell_length_c 15.468(3)
_cell_measurement_temperature 173.1
_cell_volume 4881.5(18)
_exptl_crystal_density_diffrn 1.386
_cod_original_sg_symbol_H-M 'P 21/n'
_cod_original_formula_sum 'C26 H27 Cl N2 Pd '
_cod_database_code 4100337

loop_
_symmetry_equiv_pos_as_xyz
x,y,z
-x,-y,-z
-x+1/2,y+1/2,-z+1/2
x+1/2,-y+1/2,z+1/2

loop_
_atom_site_label
_atom_site_type_symbol
_atom_site_fract_x
_atom_site_fract_y
_atom_site_fract_z
_atom_site_U_iso_or_equiv
_atom_site_adp_type
_atom_site_occupancy
_atom_site_symmetry_multiplicity
_atom_site_calc_flag
_atom_site_refinement_flags
_atom_site_disorder_assembly
_atom_site_disorder_group
Pd(1) Pd 0.29379(3) 0.31223(2) 0.22033(3) 0.02439(11) Uani 1.00 1 d . . .
Pd(2) Pd 0.09000(3) 0.19994(2) -0.03590(3) 0.02434(11) Uani 1.00 1 d . . .
Cl(1) Cl 0.22412(10) 0.40215(6) 0.22109(10) 0.0361(4) Uani 1.00 1 d . . .
Cl(2) Cl 0.18349(11) 0.11923(6) -0.04019(10) 0.0389(4) Uani 1.00 1 d . . .
Cl(3) Cl 0.2726(6) 0.0482(3) -0.2312(6) 0.072(2) Uiso 0.40 1 d P . .
Cl(4) Cl 0.300(2) 0.0388(9) -0.174(2) 0.155(8) Uiso 0.20 1 d P . .
Cl(5) Cl 0.2403(6) 0.0448(3) -0.2554(5) 0.079(2) Uiso 0.40 1 d P . .
Cl(6) Cl 0.2746(9) -0.0338(5) -0.1010(12) 0.054(3) Uiso 0.20 1 d P . .
Cl(7) Cl 0.2646(6) -0.0439(3) -0.1352(6) 0.092(3) Uiso 0.40 1 d P . .
Cl(8) Cl 0.2773(7) -0.0323(4) -0.0656(7) 0.121(4) Uiso 0.40 1 d P . .
N(1) N 0.4388(3) 0.3311(2) 0.2242(3) 0.0275(12) Uani 1.00 1 d . . .
N(2) N 0.1706(3) 0.2634(2) 0.2123(3) 0.0259(11) Uani 1.00 1 d . . .
N(3) N -0.0466(3) 0.1658(2) -0.0425(3) 0.0271(12) Uani 1.00 1 d . . .
N(4) N 0.1966(3) 0.2610(2) -0.0243(3) 0.0263(12) Uani 1.00 1 d . . .
C(1) C 0.3488(4) 0.2406(2) 0.2183(3) 0.0241(13) Uani 1.00 1 d . . .
C(2) C 0.4475(4) 0.2357(2) 0.2229(3) 0.028(1) Uani 1.00 1 d . . .
C(3) C 0.4847(4) 0.1836(2) 0.2169(4) 0.030(2) Uani 1.00 1 d . . .
C(4) C 0.4228(4) 0.1369(2) 0.2050(4) 0.029(1) Uani 1.00 1 d . . .
C(5) C 0.3232(4) 0.1431(2) 0.2010(4) 0.031(2) Uani 1.00 1 d . . .
C(6) C 0.2858(4) 0.1959(2) 0.2084(3) 0.025(1) Uani 1.00 1 d . . .
C(7) C 0.4957(4) 0.2895(2) 0.2285(3) 0.028(1) Uani 1.00 1 d . . .
C(8) C 0.1844(4) 0.2115(2) 0.2032(3) 0.027(1) Uani 1.00 1 d . . .
C(9) C 0.4642(4) 0.0813(2) 0.1931(4) 0.037(2) Uani 1.00 1 d . . .
C(10) C 0.4826(6) 0.0820(3) 0.1018(5) 0.057(2) Uani 1.00 1 d . . .
C(11) C 0.5678(5) 0.0698(3) 0.2784(5) 0.054(2) Uani 1.00 1 d . . .
C(12) C 0.3891(5) 0.0345(3) 0.1858(5) 0.052(2) Uani 1.00 1 d . . .
C(13) C 0.4807(4) 0.3870(2) 0.2222(4) 0.033(2) Uani 1.00 1 d . . .
C(14) C 0.4503(4) 0.4044(2) 0.1204(4) 0.029(1) Uani 1.00 1 d . . .
C(15) C 0.5143(5) 0.3952(3) 0.0744(4) 0.047(2) Uani 1.00 1 d . . .
C(16) C 0.4871(5) 0.4103(3) -0.0177(5) 0.053(2) Uani 1.00 1 d . . .
C(17) C 0.3943(5) 0.4372(3) -0.0667(4) 0.048(2) Uani 1.00 1 d . . .
C(18) C 0.3288(5) 0.4476(2) -0.0218(4) 0.040(2) Uani 1.00 1 d . . .
C(19) C 0.3569(4) 0.4317(2) 0.0714(4) 0.034(2) Uani 1.00 1 d . . .
C(20) C 0.0712(4) 0.2817(2) 0.2113(4) 0.030(2) Uani 1.00 1 d . . .
C(21) C 0.0750(4) 0.2884(2) 0.3096(4) 0.029(1) Uani 1.00 1 d . . .
C(22) C 0.0884(5) 0.3389(3) 0.3516(4) 0.044(2) Uani 1.00 1 d . . .
C(23) C 0.0884(5) 0.3438(3) 0.4416(5) 0.061(2) Uani 1.00 1 d . . .
C(24) C 0.0784(5) 0.2988(3) 0.4894(5) 0.053(2) Uani 1.00 1 d . . .
C(25) C 0.0680(5) 0.2480(3) 0.4492(4) 0.050(2) Uani 1.00 1 d . . .
C(26) C 0.0652(4) 0.2424(3) 0.3592(4) 0.040(2) Uani 1.00 1 d . . .
C(27) C 0.0135(4) 0.2638(2) -0.0319(3) 0.0246(13) Uani 1.00 1 d . . .
C(28) C -0.0855(4) 0.2583(2) -0.0380(3) 0.0237(13) Uani 1.00 1 d . . .
C(29) C -0.1387(4) 0.3047(2) -0.0297(3) 0.026(1) Uani 1.00 1 d . . .
C(30) C -0.0905(4) 0.3562(2) -0.0125(3) 0.026(1) Uani 1.00 1 d . . .
C(31) C 0.0105(4) 0.3604(2) -0.0069(3) 0.026(1) Uani 1.00 1 d . . .
C(32) C 0.0636(4) 0.3147(2) -0.0172(3) 0.0241(13) Uani 1.00 1 d . . .
C(33) C -0.1162(4) 0.2011(2) -0.0465(4) 0.029(1) Uani 1.00 1 d . . .
C(34) C 0.1679(4) 0.3096(2) -0.0123(3) 0.028(1) Uani 1.00 1 d . . .
C(35) C -0.1437(4) 0.4074(2) 0.0043(4) 0.031(2) Uani 1.00 1 d . . .
C(36) C -0.0817(5) 0.4276(3) 0.1055(4) 0.049(2) Uani 1.00 1 d . . .
C(37) C -0.1460(5) 0.4523(2) -0.0656(5) 0.047(2) Uani 1.00 1 d . . .
C(38) C -0.2540(4) 0.3967(2) -0.0076(5) 0.043(2) Uani 1.00 1 d . . .
C(39) C -0.0660(4) 0.1067(2) -0.0374(4) 0.035(2) Uani 1.00 1 d . . .
C(40) C -0.0184(4) 0.0873(2) 0.0646(4) 0.034(2) Uani 1.00 1 d . . .
C(41) C 0.0605(4) 0.0488(2) 0.0943(4) 0.041(2) Uani 1.00 1 d . . .
C(42) C 0.1011(5) 0.0302(3) 0.1874(5) 0.050(2) Uani 1.00 1 d . . .
C(43) C 0.0670(6) 0.0513(3) 0.2513(5) 0.056(2) Uani 1.00 1 d . . .
C(44) C -0.0077(5) 0.0916(3) 0.2244(5) 0.052(2) Uani 1.00 1 d . . .
C(45) C -0.0503(5) 0.1094(3) 0.1311(4) 0.045(2) Uani 1.00 1 d . . .
C(46) C 0.3006(4) 0.2530(2) -0.0240(4) 0.032(2) Uani 1.00 1 d . . .
C(47) C 0.2959(4) 0.2516(2) -0.1229(4) 0.031(2) Uani 1.00 1 d . . .
C(48) C 0.2853(4) 0.2999(3) -0.1735(4) 0.040(2) Uani 1.00 1 d . . .
C(49) C 0.2812(5) 0.2997(3) -0.2650(5) 0.053(2) Uani 1.00 1 d . . .
C(50) C 0.2883(5) 0.2497(3) -0.3059(5) 0.053(2) Uani 1.00 1 d . . .
C(51) C 0.2978(5) 0.2015(3) -0.2569(5) 0.050(2) Uani 1.00 1 d . . .
C(52) C 0.3013(4) 0.2023(3) -0.1653(4) 0.039(2) Uani 1.00 1 d . . .
C(53) C 0.2066(9) 0.0116(5) -0.1672(8) 0.119(4) Uiso 1.00 1 d . . .
H(1) H 0.5532(4) 0.1794(2) 0.2211(4) 0.037(2) Uiso 1.00 1 c . . .
H(2) H 0.2805(4) 0.1118(2) 0.1936(4) 0.038(2) Uiso 1.00 1 c . . .
H(3) H 0.5651(4) 0.2932(2) 0.2349(3) 0.032(2) Uiso 1.00 1 c . . .
H(4) H 0.1314(4) 0.1853(2) 0.1943(3) 0.032(2) Uiso 1.00 1 c . . .
H(5) H 0.5103(6) 0.0477(3) 0.0945(5) 0.078(3) Uiso 1.00 1 c . . .
H(6) H 0.4180(6) 0.0878(3) 0.0500(5) 0.078(3) Uiso 1.00 1 c . . .
H(7) H 0.5292(6) 0.1105(3) 0.1036(5) 0.078(3) Uiso 1.00 1 c . . .
H(8) H 0.5574(5) 0.0696(3) 0.3353(5) 0.063(3) Uiso 1.00 1 c . . .
H(9) H 0.5938(5) 0.0352(3) 0.2702(5) 0.063(3) Uiso 1.00 1 c . . .
H(10) H 0.6162(5) 0.0975(3) 0.2816(5) 0.063(3) Uiso 1.00 1 c . . .
H(11) H 0.3767(5) 0.0327(3) 0.2417(5) 0.067(3) Uiso 1.00 1 c . . .
H(12) H 0.3257(5) 0.0411(3) 0.1330(5) 0.067(3) Uiso 1.00 1 c . . .
H(13) H 0.4176(5) 0.0007(3) 0.1773(5) 0.067(3) Uiso 1.00 1 c . . .
H(14) H 0.4529(4) 0.4121(2) 0.2528(4) 0.037(2) Uiso 1.00 1 c . . .
H(15) H 0.5539(4) 0.3864(2) 0.2543(4) 0.037(2) Uiso 1.00 1 c . . .
H(16) H 0.4836(4) 0.4387(2) 0.1413(4) 0.034(2) Uiso 1.00 1 c . . .
H(17) H 0.5786(5) 0.4124(3) 0.1103(4) 0.058(2) Uiso 1.00 1 c . . .
H(18) H 0.5235(5) 0.3566(3) 0.0761(4) 0.058(2) Uiso 1.00 1 c . . .
H(19) H 0.5404(5) 0.4338(3) -0.0184(5) 0.065(3) Uiso 1.00 1 c . . .
H(20) H 0.4853(5) 0.3780(3) -0.0526(5) 0.065(3) Uiso 1.00 1 c . . .
H(21) H 0.4111(5) 0.4716(3) -0.0855(4) 0.057(2) Uiso 1.00 1 c . . .
H(22) H 0.3565(5) 0.4159(3) -0.1213(4) 0.057(2) Uiso 1.00 1 c . . .
H(23) H 0.3183(5) 0.4861(2) -0.0240(4) 0.046(2) Uiso 1.00 1 c . . .
H(24) H 0.2652(5) 0.4298(2) -0.0579(4) 0.046(2) Uiso 1.00 1 c . . .
H(25) H 0.3042(4) 0.4078(2) 0.0722(4) 0.040(2) Uiso 1.00 1 c . . .
H(26) H 0.3579(4) 0.4639(2) 0.1062(4) 0.040(2) Uiso 1.00 1 c . . .
H(27) H 0.0541(4) 0.3160(2) 0.1798(4) 0.036(2) Uiso 1.00 1 c . . .
H(28) H 0.0194(4) 0.2556(2) 0.1781(4) 0.036(2) Uiso 1.00 1 c . . .
H(29) H 0.1479(4) 0.2838(2) 0.3347(4) 0.033(2) Uiso 1.00 1 c . . .
H(30) H 0.1524(5) 0.3529(3) 0.3548(4) 0.053(2) Uiso 1.00 1 c . . .
H(31) H 0.0335(5) 0.3611(3) 0.3104(4) 0.053(2) Uiso 1.00 1 c . . .
H(32) H 0.1524(5) 0.3605(3) 0.4801(5) 0.074(3) Uiso 1.00 1 c . . .
H(33) H 0.0331(5) 0.3677(3) 0.4358(5) 0.074(3) Uiso 1.00 1 c . . .
H(34) H 0.1384(5) 0.2975(3) 0.5470(5) 0.065(3) Uiso 1.00 1 c . . .
H(35) H 0.0192(5) 0.3047(3) 0.5027(5) 0.065(3) Uiso 1.00 1 c . . .
H(36) H 0.1238(5) 0.2263(3) 0.4904(4) 0.062(3) Uiso 1.00 1 c . . .
H(37) H 0.0046(5) 0.2334(3) 0.4465(4) 0.062(3) Uiso 1.00 1 c . . .
H(38) H 0.0014(4) 0.2253(3) 0.3210(4) 0.049(2) Uiso 1.00 1 c . . .
H(39) H 0.1208(4) 0.2187(3) 0.3649(4) 0.049(2) Uiso 1.00 1 c . . .
H(40) H -0.2081(4) 0.3016(2) -0.0357(3) 0.030(2) Uiso 1.00 1 c . . .
H(41) H 0.0438(4) 0.3951(2) 0.0045(3) 0.032(2) Uiso 1.00 1 c . . .
H(42) H -0.1839(4) 0.1902(2) -0.0552(4) 0.032(2) Uiso 1.00 1 c . . .
H(43) H 0.2126(4) 0.3403(2) -0.0010(3) 0.033(2) Uiso 1.00 1 c . . .
H(44) H -0.0808(5) 0.3994(3) 0.1482(4) 0.058(2) Uiso 1.00 1 c . . .
H(45) H -0.0129(5) 0.4358(3) 0.1140(4) 0.058(2) Uiso 1.00 1 c . . .
H(46) H -0.1132(5) 0.4594(3) 0.1175(4) 0.058(2) Uiso 1.00 1 c . . .
H(47) H -0.0775(5) 0.4598(2) -0.0589(5) 0.060(3) Uiso 1.00 1 c . . .
H(48) H -0.1862(5) 0.4403(2) -0.1282(5) 0.060(3) Uiso 1.00 1 c . . .
H(49) H -0.1757(5) 0.4847(2) -0.0532(5) 0.060(3) Uiso 1.00 1 c . . .
H(50) H -0.2837(4) 0.4291(2) 0.0046(5) 0.053(2) Uiso 1.00 1 c . . .
H(51) H -0.2937(4) 0.3847(2) -0.0704(5) 0.053(2) Uiso 1.00 1 c . . .
H(52) H -0.2536(4) 0.3689(2) 0.0357(5) 0.053(2) Uiso 1.00 1 c . . .
H(53) H -0.1385(4) 0.1002(2) -0.0625(4) 0.040(2) Uiso 1.00 1 c . . .
H(54) H -0.0365(4) 0.0868(2) -0.0732(4) 0.039(2) Uiso 1.00 1 c . . .
H(55) H 0.0321(4) 0.1154(2) 0.0783(4) 0.040(2) Uiso 1.00 1 c . . .
H(56) H 0.0337(4) 0.0176(2) 0.0553(4) 0.045(2) Uiso 1.00 1 c . . .
H(57) H 0.1165(4) 0.0635(2) 0.0828(4) 0.045(2) Uiso 1.00 1 c . . .
H(58) H 0.0894(5) -0.0082(3) 0.1849(5) 0.052(2) Uiso 1.00 1 c . . .
H(59) H 0.1734(5) 0.0371(3) 0.2120(5) 0.052(2) Uiso 1.00 1 c . . .
H(60) H 0.0390(6) 0.0215(3) 0.2727(5) 0.061(2) Uiso 1.00 1 c . . .
H(61) H 0.1257(6) 0.0654(3) 0.3025(5) 0.061(2) Uiso 1.00 1 c . . .
H(62) H -0.0637(5) 0.0789(3) 0.2381(5) 0.063(3) Uiso 1.00 1 c . . .
H(63) H 0.0228(5) 0.1227(3) 0.2624(5) 0.063(3) Uiso 1.00 1 c . . .
H(64) H -0.0378(5) 0.1477(3) 0.1328(4) 0.056(2) Uiso 1.00 1 c . . .
H(65) H -0.1227(5) 0.1030(3) 0.1079(4) 0.056(2) Uiso 1.00 1 c . . .
H(66) H 0.3447(4) 0.2821(2) 0.0098(4) 0.038(2) Uiso 1.00 1 c . . .
H(67) H 0.3281(4) 0.2192(2) 0.0061(4) 0.038(2) Uiso 1.00 1 c . . .
H(68) H 0.2227(4) 0.2486(2) -0.1470(4) 0.036(2) Uiso 1.00 1 c . . .
H(69) H 0.2237(4) 0.3171(3) -0.1767(4) 0.049(2) Uiso 1.00 1 c . . .
H(70) H 0.3433(4) 0.3217(3) -0.1366(4) 0.049(2) Uiso 1.00 1 c . . .
H(71) H 0.2174(5) 0.3161(3) -0.3047(5) 0.064(3) Uiso 1.00 1 c . . .
H(72) H 0.3368(5) 0.3217(3) -0.2647(5) 0.064(3) Uiso 1.00 1 c . . .
H(73) H 0.2270(5) 0.2465(3) -0.3621(5) 0.064(3) Uiso 1.00 1 c . . .
H(74) H 0.3465(5) 0.2521(3) -0.3218(5) 0.064(3) Uiso 1.00 1 c . . .
H(75) H 0.2411(5) 0.1790(3) -0.2943(5) 0.060(3) Uiso 1.00 1 c . . .
H(76) H 0.3605(5) 0.1851(3) -0.2526(5) 0.060(3) Uiso 1.00 1 c . . .
H(77) H 0.3643(4) 0.1853(3) -0.1252(4) 0.047(2) Uiso 1.00 1 c . . .
H(78) H 0.2447(4) 0.1807(3) -0.1670(4) 0.047(2) Uiso 1.00 1 c . . .

loop_
_atom_site_aniso_label
_atom_site_aniso_U_11
_atom_site_aniso_U_22
_atom_site_aniso_U_33
_atom_site_aniso_U_12
_atom_site_aniso_U_13
_atom_site_aniso_U_23
Pd(1) 0.0232(2) 0.0293(2) 0.0193(2) 0.0006(2) 0.0073(2) -0.0032(2)
Pd(2) 0.0284(2) 0.0241(2) 0.0187(2) 0.0035(2) 0.0076(2) -0.0029(2)
Cl(1) 0.0343(7) 0.0299(7) 0.0459(8) 0.0002(6) 0.0181(7) -0.0063(6)
Cl(2) 0.0447(8) 0.0318(8) 0.0380(8) 0.0110(6) 0.0147(7) -0.0029(6)
N(1) 0.029(2) 0.032(3) 0.019(2) -0.004(2) 0.007(2) -0.002(2)
N(2) 0.021(2) 0.036(3) 0.019(2) 0.004(2) 0.007(2) -0.002(2)
N(3) 0.033(3) 0.025(2) 0.020(2) -0.003(2) 0.007(2) 0.001(2)
N(4) 0.029(2) 0.032(3) 0.018(2) 0.003(2) 0.010(2) -0.006(2)
C(1) 0.028(3) 0.029(3) 0.013(2) 0.003(2) 0.006(2) 0.001(2)
C(2) 0.026(3) 0.039(3) 0.017(3) 0.003(2) 0.005(2) 0.003(2)
C(3) 0.028(3) 0.042(3) 0.024(3) 0.007(3) 0.013(2) 0.007(2)
C(4) 0.030(3) 0.035(3) 0.024(3) 0.010(2) 0.011(2) 0.007(2)
C(5) 0.040(3) 0.033(3) 0.022(3) 0.001(3) 0.017(2) 0.005(2)
C(6) 0.027(3) 0.031(3) 0.019(3) -0.002(2) 0.009(2) -0.003(2)
C(7) 0.019(3) 0.041(3) 0.019(3) -0.003(2) 0.004(2) 0.004(2)
C(8) 0.026(3) 0.039(3) 0.016(3) 0.001(2) 0.009(2) -0.001(2)
C(9) 0.044(3) 0.038(3) 0.037(3) 0.013(3) 0.024(3) 0.012(3)
C(10) 0.086(5) 0.048(4) 0.060(4) 0.031(4) 0.054(4) 0.013(3)
C(11) 0.054(4) 0.047(4) 0.057(4) 0.022(3) 0.019(3) 0.018(3)
C(12) 0.066(4) 0.033(3) 0.068(5) 0.013(3) 0.038(4) 0.002(3)
C(13) 0.036(3) 0.034(3) 0.023(3) -0.006(3) 0.006(2) -0.003(2)
C(14) 0.030(3) 0.023(3) 0.032(3) -0.007(2) 0.011(2) -0.007(2)
C(15) 0.036(3) 0.058(4) 0.049(4) -0.004(3) 0.020(3) 0.001(3)
C(16) 0.049(4) 0.069(5) 0.045(4) -0.004(4) 0.023(3) 0.003(4)
C(17) 0.060(4) 0.043(4) 0.040(4) -0.005(3) 0.019(3) -0.001(3)
C(18) 0.048(4) 0.026(3) 0.040(3) -0.003(3) 0.012(3) -0.003(3)
C(19) 0.039(3) 0.025(3) 0.034(3) -0.005(3) 0.012(3) -0.008(2)
C(20) 0.023(3) 0.038(3) 0.028(3) 0.005(2) 0.010(2) -0.003(2)
C(21) 0.015(3) 0.044(3) 0.023(3) 0.009(2) 0.002(2) -0.000(2)
C(22) 0.034(3) 0.058(4) 0.041(3) 0.002(3) 0.015(3) -0.014(3)
C(23) 0.054(4) 0.084(6) 0.047(4) 0.004(4) 0.021(4) -0.023(4)
C(24) 0.046(4) 0.086(6) 0.029(3) 0.013(4) 0.017(3) -0.002(4)
C(25) 0.038(4) 0.077(5) 0.040(4) 0.021(3) 0.020(3) 0.014(3)
C(26) 0.029(3) 0.056(4) 0.037(3) 0.012(3) 0.014(3) 0.008(3)
C(27) 0.030(3) 0.027(3) 0.016(2) 0.001(2) 0.008(2) -0.000(2)
C(28) 0.026(3) 0.028(3) 0.013(2) 0.001(2) 0.004(2) 0.003(2)
C(29) 0.024(3) 0.032(3) 0.019(3) 0.005(2) 0.008(2) 0.004(2)
C(30) 0.031(3) 0.028(3) 0.016(2) 0.004(2) 0.006(2) -0.000(2)
C(31) 0.031(3) 0.026(3) 0.024(3) -0.002(2) 0.014(2) -0.003(2)
C(32) 0.026(3) 0.026(3) 0.018(3) 0.000(2) 0.006(2) -0.001(2)
C(33) 0.026(3) 0.034(3) 0.021(3) -0.005(2) 0.004(2) -0.002(2)
C(34) 0.032(3) 0.034(3) 0.019(3) -0.002(2) 0.010(2) -0.004(2)
C(35) 0.033(3) 0.026(3) 0.034(3) 0.009(2) 0.015(3) -0.000(2)
C(36) 0.049(4) 0.049(4) 0.046(4) 0.014(3) 0.016(3) -0.014(3)
C(37) 0.053(4) 0.034(3) 0.063(4) 0.020(3) 0.032(3) 0.015(3)
C(38) 0.044(3) 0.033(3) 0.055(4) 0.008(3) 0.023(3) 0.001(3)
C(39) 0.041(3) 0.026(3) 0.032(3) -0.001(3) 0.008(3) -0.002(2)
C(40) 0.040(3) 0.020(3) 0.038(3) -0.012(3) 0.011(3) -0.002(2)
C(41) 0.043(3) 0.025(3) 0.045(4) -0.014(3) 0.005(3) -0.001(3)
C(42) 0.045(4) 0.033(3) 0.050(4) -0.017(3) -0.004(3) 0.003(3)
C(43) 0.067(5) 0.043(4) 0.041(4) -0.022(4) 0.007(4) 0.011(3)
C(44) 0.062(4) 0.045(4) 0.050(4) -0.015(4) 0.022(4) 0.004(3)
C(45) 0.057(4) 0.039(4) 0.043(4) -0.011(3) 0.024(3) 0.002(3)
C(46) 0.024(3) 0.042(3) 0.030(3) 0.003(3) 0.010(2) -0.003(3)
C(47) 0.015(3) 0.045(3) 0.029(3) 0.005(2) 0.006(2) -0.003(3)
C(48) 0.024(3) 0.056(4) 0.042(4) 0.003(3) 0.015(3) 0.000(3)
C(49) 0.028(3) 0.082(6) 0.049(4) -0.004(3) 0.016(3) 0.008(4)
C(50) 0.032(4) 0.091(6) 0.035(4) 0.002(4) 0.014(3) -0.003(4)
C(51) 0.033(4) 0.074(5) 0.043(4) 0.002(3) 0.016(3) -0.018(3)
C(52) 0.026(3) 0.052(4) 0.039(3) -0.002(3) 0.014(3) -0.016(3)

loop_
_geom_bond_atom_site_label_1
_geom_bond_atom_site_label_2
_geom_bond_distance
_geom_bond_publ_flag
_geom_bond_site_symmetry_1
_geom_bond_site_symmetry_2
Pd(1) Cl(1) 2.408(2) yes . .
Pd(1) N(1) 2.078(5) yes . .
Pd(1) N(2) 2.073(4) yes . .
Pd(1) C(1) 1.919(5) yes . .
Pd(2) Cl(2) 2.388(2) yes . .
Pd(2) N(3) 2.069(5) yes . .
Pd(2) N(4) 2.075(4) yes . .
Pd(2) C(27) 1.912(5) yes . .
Cl(3) Cl(4) 0.84(2) yes . .
Cl(3) Cl(5) 0.466(9) yes . .
Cl(3) C(53) 1.84(2) yes . .
Cl(4) Cl(5) 1.21(2) yes . .
Cl(4) Cl(6) 2.21(3) yes . .
Cl(4) Cl(7) 2.22(3) yes . .
Cl(4) C(53) 1.53(3) yes . .
Cl(5) C(53) 1.81(2) yes . .
Cl(6) Cl(7) 0.55(2) yes . .
Cl(6) Cl(8) 0.53(2) yes . .
Cl(6) C(53) 1.55(2) yes . .
Cl(7) Cl(8) 1.06(1) yes . .
Cl(7) C(53) 1.56(1) yes . .
Cl(8) C(53) 1.83(1) yes . .
N(1) C(7) 1.281(7) yes . .
N(1) C(13) 1.493(7) yes . .
N(2) C(8) 1.299(7) yes . .
N(2) C(20) 1.468(7) yes . .
N(3) C(33) 1.291(7) yes . .
N(3) C(39) 1.476(7) yes . .
N(4) C(34) 1.291(7) yes . .
N(4) C(46) 1.482(8) yes . .
C(1) C(2) 1.374(8) yes . .
C(1) C(6) 1.377(7) yes . .
C(2) C(3) 1.391(8) yes . .
C(2) C(7) 1.466(8) yes . .
C(3) C(4) 1.404(8) yes . .
C(3) H(1) 0.950(9) no . .
C(4) C(5) 1.392(8) yes . .
C(4) C(9) 1.519(8) yes . .
C(5) C(6) 1.417(8) yes . .
C(5) H(2) 0.950(8) no . .
C(6) C(8) 1.455(8) yes . .
C(7) H(3) 0.950(8) no . .
C(8) H(4) 0.950(8) no . .
C(9) C(10) 1.54(1) yes . .
C(9) C(11) 1.550(7) yes . .
C(9) C(12) 1.534(9) yes . .
C(10) H(5) 0.95(1) no . .
C(10) H(6) 0.950(9) no . .
C(10) H(7) 0.95(1) no . .
C(11) H(8) 0.95(1) no . .
C(11) H(9) 0.95(1) no . .
C(11) H(10) 0.95(1) no . .
C(12) H(11) 0.95(1) no . .
C(12) H(12) 0.950(8) no . .
C(12) H(13) 0.95(1) no . .
C(13) C(14) 1.516(8) yes . .
C(13) H(14) 0.950(9) no . .
C(13) H(15) 0.950(7) no . .
C(14) C(15) 1.38(1) yes . .
C(14) C(19) 1.397(7) yes . .
C(14) H(16) 0.950(7) no . .
C(15) C(16) 1.37(1) yes . .
C(15) H(17) 0.950(8) no . .
C(15) H(18) 0.95(1) no . .
C(16) C(17) 1.387(9) yes . .
C(16) H(19) 0.95(1) no . .
C(16) H(20) 0.95(1) no . .
C(17) C(18) 1.39(1) yes . .
C(17) H(21) 0.95(1) no . .
C(17) H(22) 0.950(8) no . .
C(18) C(19) 1.387(8) yes . .
C(18) H(23) 0.950(8) no . .
C(18) H(24) 0.950(8) no . .
C(19) H(25) 0.950(8) no . .
C(19) H(26) 0.950(8) no . .
C(20) C(21) 1.509(8) yes . .
C(20) H(27) 0.950(8) no . .
C(20) H(28) 0.950(7) no . .
C(21) C(22) 1.370(9) yes . .
C(21) C(26) 1.399(9) yes . .
C(21) H(29) 0.950(7) no . .
C(22) C(23) 1.40(1) yes . .
C(22) H(30) 0.95(1) no . .
C(22) H(31) 0.950(8) no . .
C(23) C(24) 1.36(1) yes . .
C(23) H(32) 0.950(9) no . .
C(23) H(33) 0.95(1) no . .
C(24) C(25) 1.37(1) yes . .
C(24) H(34) 0.950(8) no . .
C(24) H(35) 0.95(1) no . .
C(25) C(26) 1.38(1) yes . .
C(25) H(36) 0.950(8) no . .
C(25) H(37) 0.95(1) no . .
C(26) H(38) 0.950(7) no . .
C(26) H(39) 0.950(9) no . .
C(27) C(28) 1.371(8) yes . .
C(27) C(32) 1.404(7) yes . .
C(28) C(29) 1.396(8) yes . .
C(28) C(33) 1.451(7) yes . .
C(29) C(30) 1.402(7) yes . .
C(29) H(40) 0.950(8) no . .
C(30) C(31) 1.398(8) yes . .
C(30) C(35) 1.536(8) yes . .
C(31) C(32) 1.389(8) yes . .
C(31) H(41) 0.950(7) no . .
C(32) C(34) 1.451(8) yes . .
C(33) H(42) 0.950(8) no . .
C(34) H(43) 0.950(8) no . .
C(35) C(36) 1.532(8) yes . .
C(35) C(37) 1.530(9) yes . .
C(35) C(38) 1.518(9) yes . .
C(36) H(44) 0.95(1) no . .
C(36) H(45) 0.950(9) no . .
C(36) H(46) 0.95(1) no . .
C(37) H(47) 0.95(1) no . .
C(37) H(48) 0.950(9) no . .
C(37) H(49) 0.950(9) no . .
C(38) H(50) 0.950(9) no . .
C(38) H(51) 0.950(8) no . .
C(38) H(52) 0.950(9) no . .
C(39) C(40) 1.519(8) yes . .
C(39) H(53) 0.950(8) no . .
C(39) H(54) 0.950(9) no . .
C(40) C(41) 1.388(8) yes . .
C(40) C(45) 1.39(1) yes . .
C(40) H(55) 0.950(8) no . .
C(41) C(42) 1.393(9) yes . .
C(41) H(56) 0.950(8) no . .
C(41) H(57) 0.95(1) no . .
C(42) C(43) 1.36(1) yes . .
C(42) H(58) 0.950(9) no . .
C(42) H(59) 0.950(9) no . .
C(43) C(44) 1.38(1) yes . .
C(43) H(60) 0.95(1) no . .
C(43) H(61) 0.950(8) no . .
C(44) C(45) 1.390(9) yes . .
C(44) H(62) 0.95(1) no . .
C(44) H(63) 0.950(9) no . .
C(45) H(64) 0.950(9) no . .
C(45) H(65) 0.950(9) no . .
C(46) C(47) 1.504(9) yes . .
C(46) H(66) 0.950(7) no . .
C(46) H(67) 0.950(8) no . .
C(47) C(48) 1.389(8) yes . .
C(47) C(52) 1.387(9) yes . .
C(47) H(68) 0.950(7) no . .
C(48) C(49) 1.39(1) yes . .
C(48) H(69) 0.950(9) no . .
C(48) H(70) 0.950(8) no . .
C(49) C(50) 1.40(1) yes . .
C(49) H(71) 0.950(8) no . .
C(49) H(72) 0.95(1) no . .
C(50) C(51) 1.38(1) yes . .
C(50) H(73) 0.950(7) no . .
C(50) H(74) 0.95(1) no . .
C(51) C(52) 1.40(1) yes . .
C(51) H(75) 0.950(9) no . .
C(51) H(76) 0.95(1) no . .
C(52) H(77) 0.950(7) no . .
C(52) H(78) 0.950(9) no . .
